data_4022656
loop_
_publ_author_name
'Jonathan A. L. Miles'
'Lisa Mitchell'
'Jonathan M. Percy'
'Kuldip Singh'
'E. Uneyama'

_publ_section_title
;
 Total Syntheses of Conformationally Locked Difluorinated
 Pentopyranose Analogues and a Pentopyranosyl Phosphate Mimetic
;
_journal_name_full 'Journal of Organic Chemistry'
_journal_page_first 1575
_journal_page_last 1587
_journal_paper_doi 10.1021/jo0620258
_journal_volume 72
_journal_year 2007
_chemical_formula_sum 'C15 H18 F2 O4'
_chemical_formula_weight 300.29
_chemical_name_systematic
; 
 ? 
;
_space_group_IT_number 2
_symmetry_cell_setting triclinic
_symmetry_space_group_name_Hall '-P 1'
_symmetry_space_group_name_H-M 'P -1'
_atom_sites_solution_hydrogens geom
_atom_sites_solution_primary direct
_atom_sites_solution_secondary difmap
_audit_creation_method SHELXL-97
_cell_angle_alpha 78.181(3)
_cell_angle_beta 86.925(3)
_cell_angle_gamma 88.750(3)
_cell_formula_units_Z 4
_cell_length_a 9.9359(15)
_cell_length_b 11.1641(17)
_cell_length_c 13.130(2)
_cell_measurement_reflns_used 787
_cell_measurement_temperature 150(2)
_cell_measurement_theta_max 23.149
_cell_measurement_theta_min 2.657
_cell_volume 1423.4(4)
_computing_cell_refinement 'Bruker SMART'
_computing_data_collection 'Bruker SMART'
_computing_data_reduction 'Bruker SHELXTL'
_computing_molecular_graphics 'Bruker SHELXTL'
_computing_publication_material 'Bruker SHELXTL'
_computing_structure_refinement 'SHELXL-97 (Sheldrick, 1997)'
_computing_structure_solution 'SHELXS-97 (Sheldrick, 1990)'
_diffrn_ambient_temperature 150(2)
_diffrn_measured_fraction_theta_full 0.991
_diffrn_measured_fraction_theta_max 0.991
_diffrn_measurement_device_type 'CCD area detector'
_diffrn_measurement_method 'phi and omega scans'
_diffrn_radiation_monochromator graphite
_diffrn_radiation_source 'fine-focus sealed tube'
_diffrn_radiation_type MoK\a
_diffrn_radiation_wavelength 0.71073
_diffrn_reflns_av_R_equivalents 0.0818
_diffrn_reflns_av_sigmaI/netI 0.1052
_diffrn_reflns_limit_h_max 11
_diffrn_reflns_limit_h_min -11
_diffrn_reflns_limit_k_max 13
_diffrn_reflns_limit_k_min -13
_diffrn_reflns_limit_l_max 15
_diffrn_reflns_limit_l_min -15
_diffrn_reflns_number 10395
_diffrn_reflns_theta_full 25.00
_diffrn_reflns_theta_max 25.00
_diffrn_reflns_theta_min 1.59
_exptl_absorpt_coefficient_mu 0.117
_exptl_absorpt_correction_type none
_exptl_crystal_colour colourless
_exptl_crystal_density_diffrn 1.401
_exptl_crystal_density_method 'not measured'
_exptl_crystal_description block
_exptl_crystal_F_000 632
_exptl_crystal_size_max 0.19
_exptl_crystal_size_mid 0.10
_exptl_crystal_size_min 0.04
_refine_diff_density_max 0.203
_refine_diff_density_min -0.208
_refine_diff_density_rms 0.045
_refine_ls_extinction_method none
_refine_ls_goodness_of_fit_ref 0.959
_refine_ls_hydrogen_treatment constr
_refine_ls_matrix_type full
_refine_ls_number_parameters 383
_refine_ls_number_reflns 4966
_refine_ls_number_restraints 0
_refine_ls_restrained_S_all 0.959
_refine_ls_R_factor_all 0.1002
_refine_ls_R_factor_gt 0.0571
_refine_ls_shift/su_max 0.000
_refine_ls_shift/su_mean 0.000
_refine_ls_structure_factor_coef Fsqd
_refine_ls_weighting_details 'calc w=1/[\s^2^(Fo^2^)+(0.0146P)^2^+0.0000P] where P=(Fo^2^+2Fc^2^)/3'
_refine_ls_weighting_scheme calc
_refine_ls_wR_factor_gt 0.0924
_refine_ls_wR_factor_ref 0.1055
_reflns_number_gt 3186
_reflns_number_total 4966
_reflns_threshold_expression >2sigma(I)
_cod_data_source_file jo0620258si20060930_121855.cif
_cod_data_source_block 31
_cod_depositor_comments
;
The following automatic conversions were performed:
'_symmetry_cell_setting' value 'Triclinic' changed to 'triclinic'
according to '/home/saulius/struct/CIF-dictionaries/cif_core.dic'
dictionary named 'cif_core.dic' version 2.4.1 from 2010-06-29.

Automatic conversion script
Id: cif_fix_enum 1527 2010-12-29 10:47:43Z saulius 

The following automatic conversions were performed:

'_refine_ls_hydrogen_treatment' value 'constrained' was replaced with
the value 'constr' as specified in the replacement file
'src/cod-tools/trunk/data/replacement-values/replacement_values.lst'.

Automatic conversion script
Id: cif_fix_values 5376 2017-05-30 11:51:03Z andrius 
;
_cod_database_code 4022656

loop_
_symmetry_equiv_pos_as_xyz
'x, y, z'
'-x, -y, -z'

loop_
_atom_site_label
_atom_site_type_symbol
_atom_site_fract_x
_atom_site_fract_y
_atom_site_fract_z
_atom_site_U_iso_or_equiv
_atom_site_adp_type
_atom_site_occupancy
_atom_site_symmetry_multiplicity
_atom_site_calc_flag
_atom_site_refinement_flags
O1 O 0.5764(2) 0.29390(17) 0.30661(14) 0.0327(5) Uani 1 1 d .
O2 O 0.7493(2) 0.32663(18) 0.40325(14) 0.0400(6) Uani 1 1 d .
H2 H 0.7140 0.3930 0.4122 0.060 Uiso 1 1 calc R
O3 O 0.70208(18) 0.54278(16) 0.05337(14) 0.0268(5) Uani 1 1 d .
O4 O 0.52898(18) 0.34751(18) 0.02624(14) 0.0311(5) Uani 1 1 d .
H4 H 0.4537 0.3778 0.0082 0.047 Uiso 1 1 calc R
F1 F 0.70602(17) 0.52027(14) 0.25651(12) 0.0400(5) Uani 1 1 d .
F2 F 0.89185(17) 0.43262(16) 0.21315(12) 0.0426(5) Uani 1 1 d .
C1 C 0.7186(3) 0.3066(3) 0.3062(2) 0.0311(7) Uani 1 1 d .
C2 C 0.7545(3) 0.4187(3) 0.2218(2) 0.0300(7) Uani 1 1 d .
C3 C 0.7024(3) 0.4218(2) 0.1146(2) 0.0250(7) Uani 1 1 d .
H3 H 0.7611 0.3681 0.0781 0.030 Uiso 1 1 calc R
C4 C 0.5589(3) 0.3768(3) 0.1233(2) 0.0269(7) Uani 1 1 d .
H4A H 0.4971 0.4444 0.1364 0.032 Uiso 1 1 calc R
C5 C 0.5344(3) 0.2653(3) 0.2108(2) 0.0324(7) Uani 1 1 d .
H5 H 0.4347 0.2530 0.2191 0.039 Uiso 1 1 calc R
C6 C 0.5976(3) 0.1447(3) 0.1944(2) 0.0425(9) Uani 1 1 d .
H6A H 0.5589 0.0772 0.2482 0.051 Uiso 1 1 calc R
H6B H 0.5736 0.1307 0.1255 0.051 Uiso 1 1 calc R
C7 C 0.7492(3) 0.1406(3) 0.1994(2) 0.0436(9) Uani 1 1 d .
H7A H 0.7905 0.1907 0.1348 0.052 Uiso 1 1 calc R
H7B H 0.7821 0.0553 0.2051 0.052 Uiso 1 1 calc R
C8 C 0.7907(3) 0.1898(3) 0.2936(2) 0.0395(8) Uani 1 1 d .
H8A H 0.7725 0.1265 0.3575 0.047 Uiso 1 1 calc R
H8B H 0.8889 0.2045 0.2868 0.047 Uiso 1 1 calc R
C9 C 0.8263(3) 0.5825(2) -0.0028(2) 0.0318(7) Uani 1 1 d .
H9A H 0.8349 0.5508 -0.0679 0.038 Uiso 1 1 calc R
H9B H 0.9035 0.5510 0.0400 0.038 Uiso 1 1 calc R
C10 C 0.8265(3) 0.7196(3) -0.0275(2) 0.0303(7) Uani 1 1 d .
C11 C 0.8728(4) 0.7838(3) -0.1213(3) 0.0563(10) Uani 1 1 d .
H11 H 0.9015 0.7410 -0.1744 0.068 Uiso 1 1 calc R
C12 C 0.8792(4) 0.9102(3) -0.1418(3) 0.0677(12) Uani 1 1 d .
H12 H 0.9131 0.9531 -0.2079 0.081 Uiso 1 1 calc R
C13 C 0.8371(4) 0.9727(3) -0.0674(3) 0.0690(12) Uani 1 1 d .
H13 H 0.8434 1.0593 -0.0801 0.083 Uiso 1 1 calc R
C14 C 0.7856(5) 0.9094(4) 0.0256(3) 0.0954(17) Uani 1 1 d .
H14 H 0.7515 0.9528 0.0768 0.114 Uiso 1 1 calc R
C15 C 0.7819(4) 0.7838(3) 0.0469(3) 0.0681(13) Uani 1 1 d .
H15 H 0.7484 0.7412 0.1133 0.082 Uiso 1 1 calc R
O1A O 0.72286(19) 0.48644(16) 0.77302(13) 0.0288(5) Uani 1 1 d .
O2A O 0.75362(19) 0.32133(18) 0.90343(13) 0.0332(5) Uani 1 1 d .
H2A H 0.6731 0.3249 0.9258 0.050 Uiso 1 1 calc R
O3A O 0.51135(19) 0.30273(16) 0.60215(14) 0.0289(5) Uani 1 1 d .
O4A O 0.6591(2) 0.51563(16) 0.49634(13) 0.0294(5) Uani 1 1 d .
H4A1 H 0.6108 0.5769 0.4737 0.044 Uiso 1 1 calc R
F1A F 0.53591(16) 0.29824(15) 0.80247(12) 0.0417(5) Uani 1 1 d .
F2A F 0.69008(18) 0.17091(14) 0.76467(12) 0.0449(5) Uani 1 1 d .
C1A C 0.7611(3) 0.3600(3) 0.7965(2) 0.0269(7) Uani 1 1 d .
C2A C 0.6560(3) 0.2927(2) 0.7479(2) 0.0279(7) Uani 1 1 d .
C3A C 0.6358(3) 0.3406(2) 0.6333(2) 0.0255(7) Uani 1 1 d .
H3A H 0.7111 0.3092 0.5919 0.031 Uiso 1 1 calc R
C4A C 0.6356(3) 0.4795(2) 0.6063(2) 0.0258(7) Uani 1 1 d .
H4A2 H 0.5437 0.5093 0.6249 0.031 Uiso 1 1 calc R
C5A C 0.7382(3) 0.5389(2) 0.66290(19) 0.0269(7) Uani 1 1 d .
H5A H 0.7128 0.6275 0.6540 0.032 Uiso 1 1 calc R
C6A C 0.8835(3) 0.5331(3) 0.6244(2) 0.0331(7) Uani 1 1 d .
H6A1 H 0.9375 0.5870 0.6573 0.040 Uiso 1 1 calc R
H6A2 H 0.8901 0.5646 0.5482 0.040 Uiso 1 1 calc R
C7A C 0.9425(3) 0.4047(3) 0.6481(2) 0.0357(8) Uani 1 1 d .
H7A1 H 1.0418 0.4084 0.6371 0.043 Uiso 1 1 calc R
H7A2 H 0.9078 0.3566 0.5998 0.043 Uiso 1 1 calc R
C8A C 0.9058(3) 0.3413(3) 0.7603(2) 0.0316(7) Uani 1 1 d .
H8A1 H 0.9234 0.2525 0.7675 0.038 Uiso 1 1 calc R
H8A2 H 0.9659 0.3718 0.8069 0.038 Uiso 1 1 calc R
C9A C 0.5087(3) 0.1782(3) 0.5896(3) 0.0424(9) Uani 1 1 d .
H9A1 H 0.5272 0.1219 0.6562 0.051 Uiso 1 1 calc R
H9A2 H 0.5783 0.1644 0.5362 0.051 Uiso 1 1 calc R
C10A C 0.3714(3) 0.1551(3) 0.5563(2) 0.0369(8) Uani 1 1 d .
C11A C 0.3579(4) 0.1203(3) 0.4621(3) 0.0557(10) Uani 1 1 d .
H11A H 0.4359 0.1096 0.4195 0.067 Uiso 1 1 calc R
C12A C 0.2324(6) 0.1011(4) 0.4299(4) 0.0880(17) Uani 1 1 d .
H12A H 0.2244 0.0770 0.3652 0.106 Uiso 1 1 calc R
C13A C 0.1191(6) 0.1162(4) 0.4895(5) 0.105(2) Uani 1 1 d .
H13A H 0.0325 0.1032 0.4666 0.126 Uiso 1 1 calc R
C14A C 0.1323(4) 0.1503(3) 0.5829(5) 0.0898(16) Uani 1 1 d .
H14A H 0.0541 0.1603 0.6254 0.108 Uiso 1 1 calc R
C15A C 0.2575(4) 0.1702(3) 0.6157(3) 0.0585(11) Uani 1 1 d .
H15A H 0.2649 0.1947 0.6803 0.070 Uiso 1 1 calc R

loop_
_atom_site_aniso_label
_atom_site_aniso_U_11
_atom_site_aniso_U_22
_atom_site_aniso_U_33
_atom_site_aniso_U_23
_atom_site_aniso_U_13
_atom_site_aniso_U_12
O1 0.0420(13) 0.0363(12) 0.0216(11) -0.0104(9) -0.0004(9) 0.0000(10)
O2 0.0635(16) 0.0401(13) 0.0190(11) -0.0116(10) -0.0109(10) 0.0148(12)
O3 0.0256(11) 0.0313(11) 0.0232(11) -0.0049(9) -0.0002(9) 0.0008(9)
O4 0.0281(12) 0.0442(13) 0.0229(11) -0.0106(10) -0.0057(9) 0.0028(10)
F1 0.0668(13) 0.0316(10) 0.0247(10) -0.0124(8) -0.0063(9) 0.0044(9)
F2 0.0355(11) 0.0610(12) 0.0327(10) -0.0099(9) -0.0106(8) -0.0057(9)
C1 0.042(2) 0.0356(18) 0.0190(16) -0.0115(14) -0.0068(14) 0.0049(15)
C2 0.0336(19) 0.0324(18) 0.0273(17) -0.0136(14) -0.0046(14) 0.0032(14)
C3 0.0304(17) 0.0260(16) 0.0188(15) -0.0053(13) -0.0017(13) 0.0034(13)
C4 0.0302(17) 0.0310(17) 0.0213(16) -0.0098(14) -0.0016(13) 0.0049(14)
C5 0.0388(19) 0.0342(18) 0.0250(17) -0.0075(14) -0.0026(14) -0.0027(15)
C6 0.074(3) 0.0302(18) 0.0260(18) -0.0096(15) -0.0064(17) -0.0041(18)
C7 0.068(3) 0.0338(19) 0.0325(19) -0.0141(15) -0.0107(17) 0.0160(18)
C8 0.057(2) 0.0349(19) 0.0287(18) -0.0107(15) -0.0087(16) 0.0109(17)
C9 0.0299(18) 0.0386(19) 0.0283(17) -0.0112(14) 0.0027(14) -0.0002(14)
C10 0.0333(18) 0.0308(17) 0.0277(18) -0.0064(14) -0.0075(14) -0.0033(14)
C11 0.073(3) 0.047(2) 0.045(2) -0.0049(19) 0.017(2) 0.002(2)
C12 0.096(3) 0.047(2) 0.051(3) 0.009(2) 0.006(2) -0.005(2)
C13 0.101(3) 0.032(2) 0.074(3) -0.005(2) -0.031(3) -0.005(2)
C14 0.196(6) 0.042(3) 0.056(3) -0.026(2) -0.008(3) -0.008(3)
C15 0.133(4) 0.036(2) 0.039(2) -0.0181(18) 0.001(2) -0.011(2)
O1A 0.0394(12) 0.0286(11) 0.0210(11) -0.0107(9) -0.0043(9) 0.0040(9)
O2A 0.0353(12) 0.0483(13) 0.0163(11) -0.0076(10) -0.0031(9) 0.0058(11)
O3A 0.0389(12) 0.0214(11) 0.0291(12) -0.0091(9) -0.0101(9) -0.0007(9)
O4A 0.0441(13) 0.0260(11) 0.0184(11) -0.0043(9) -0.0068(9) 0.0054(10)
F1A 0.0364(11) 0.0628(12) 0.0250(10) -0.0066(9) 0.0004(8) -0.0095(9)
F2A 0.0727(14) 0.0267(10) 0.0351(11) -0.0011(8) -0.0212(9) 0.0012(9)
C1A 0.0357(18) 0.0327(17) 0.0141(15) -0.0086(13) -0.0028(13) 0.0017(14)
C2A 0.0329(18) 0.0237(16) 0.0259(17) -0.0030(13) 0.0004(14) 0.0012(14)
C3A 0.0299(17) 0.0278(16) 0.0218(15) -0.0112(13) -0.0056(13) 0.0006(13)
C4A 0.0353(18) 0.0259(16) 0.0171(15) -0.0057(13) -0.0046(13) 0.0036(14)
C5A 0.0380(18) 0.0246(16) 0.0187(15) -0.0045(13) -0.0073(14) -0.0007(14)
C6A 0.0336(18) 0.0410(19) 0.0253(17) -0.0062(14) -0.0044(14) -0.0084(15)
C7A 0.0322(18) 0.045(2) 0.0303(18) -0.0100(16) 0.0017(14) 0.0009(16)
C8A 0.0314(18) 0.0375(18) 0.0265(17) -0.0069(14) -0.0059(14) 0.0027(15)
C9A 0.054(2) 0.0226(17) 0.054(2) -0.0108(16) -0.0142(18) -0.0003(16)
C10A 0.044(2) 0.0214(17) 0.047(2) -0.0070(15) -0.0137(17) -0.0045(15)
C11A 0.082(3) 0.045(2) 0.039(2) -0.0029(17) -0.011(2) -0.028(2)
C12A 0.129(4) 0.053(3) 0.079(3) 0.012(2) -0.068(3) -0.041(3)
C13A 0.074(4) 0.039(3) 0.193(7) 0.018(3) -0.075(4) -0.020(3)
C14A 0.046(3) 0.035(2) 0.187(6) -0.021(3) 0.000(3) 0.003(2)
C15A 0.057(3) 0.033(2) 0.089(3) -0.020(2) 0.002(2) -0.0036(19)

loop_
_atom_type_symbol
_atom_type_description
_atom_type_scat_dispersion_real
_atom_type_scat_dispersion_imag
_atom_type_scat_source
C C 0.0033 0.0016 'International Tables Vol C Tables 4.2.6.8 and 6.1.1.4'
H H 0.0000 0.0000 'International Tables Vol C Tables 4.2.6.8 and 6.1.1.4'
O O 0.0106 0.0060 'International Tables Vol C Tables 4.2.6.8 and 6.1.1.4'
F F 0.0171 0.0103 'International Tables Vol C Tables 4.2.6.8 and 6.1.1.4'

loop_
_geom_angle_atom_site_label_1
_geom_angle_atom_site_label_2
_geom_angle_atom_site_label_3
_geom_angle
C1 O1 C5 112.1(2)
C1 O2 H2 109.5
C3 O3 C9 116.0(2)
C4 O4 H4 109.5
O2 C1 O1 107.6(2)
O2 C1 C8 106.4(2)
O1 C1 C8 111.1(2)
O2 C1 C2 110.1(2)
O1 C1 C2 106.3(2)
C8 C1 C2 115.1(2)
F2 C2 F1 104.6(2)
F2 C2 C3 109.2(2)
F1 C2 C3 108.6(2)
F2 C2 C1 109.4(2)
F1 C2 C1 107.6(2)
C3 C2 C1 116.6(2)
O3 C3 C4 107.0(2)
O3 C3 C2 111.5(2)
C4 C3 C2 110.8(2)
O3 C3 H3 109.2
C4 C3 H3 109.2
C2 C3 H3 109.2
O4 C4 C3 108.3(2)
O4 C4 C5 109.6(2)
C3 C4 C5 113.2(2)
O4 C4 H4A 108.6
C3 C4 H4A 108.6
C5 C4 H4A 108.6
O1 C5 C6 110.5(2)
O1 C5 C4 108.5(2)
C6 C5 C4 116.7(2)
O1 C5 H5 106.9
C6 C5 H5 106.9
C4 C5 H5 106.9
C7 C6 C5 113.5(2)
C7 C6 H6A 108.9
C5 C6 H6A 108.9
C7 C6 H6B 108.9
C5 C6 H6B 108.9
H6A C6 H6B 107.7
C6 C7 C8 110.0(2)
C6 C7 H7A 109.7
C8 C7 H7A 109.7
C6 C7 H7B 109.7
C8 C7 H7B 109.7
H7A C7 H7B 108.2
C1 C8 C7 113.8(2)
C1 C8 H8A 108.8
C7 C8 H8A 108.8
C1 C8 H8B 108.8
C7 C8 H8B 108.8
H8A C8 H8B 107.7
O3 C9 C10 108.4(2)
O3 C9 H9A 110.0
C10 C9 H9A 110.0
O3 C9 H9B 110.0
C10 C9 H9B 110.0
H9A C9 H9B 108.4
C11 C10 C15 118.1(3)
C11 C10 C9 121.9(3)
C15 C10 C9 120.0(3)
C10 C11 C12 121.5(3)
C10 C11 H11 119.2
C12 C11 H11 119.2
C13 C12 C11 120.0(4)
C13 C12 H12 120.0
C11 C12 H12 120.0
C12 C13 C14 118.9(4)
C12 C13 H13 120.6
C14 C13 H13 120.6
C13 C14 C15 121.2(4)
C13 C14 H14 119.4
C15 C14 H14 119.4
C14 C15 C10 120.2(4)
C14 C15 H15 119.9
C10 C15 H15 119.9
C1A O1A C5A 112.37(18)
C1A O2A H2A 109.5
C3A O3A C9A 115.2(2)
C4A O4A H4A1 109.5
O2A C1A O1A 107.88(19)
O2A C1A C8A 106.9(2)
O1A C1A C8A 111.3(2)
O2A C1A C2A 109.8(2)
O1A C1A C2A 105.8(2)
C8A C1A C2A 115.0(2)
F1A C2A F2A 105.2(2)
F1A C2A C3A 109.0(2)
F2A C2A C3A 109.8(2)
F1A C2A C1A 107.9(2)
F2A C2A C1A 108.6(2)
C3A C2A C1A 115.8(2)
O3A C3A C2A 112.3(2)
O3A C3A C4A 106.8(2)
C2A C3A C4A 111.5(2)
O3A C3A H3A 108.7
C2A C3A H3A 108.7
C4A C3A H3A 108.7
O4A C4A C3A 107.54(19)
O4A C4A C5A 110.4(2)
C3A C4A C5A 114.5(2)
O4A C4A H4A2 108.1
C3A C4A H4A2 108.1
C5A C4A H4A2 108.1
O1A C5A C6A 110.7(2)
O1A C5A C4A 108.3(2)
C6A C5A C4A 116.3(2)
O1A C5A H5A 107.0
C6A C5A H5A 107.0
C4A C5A H5A 107.0
C5A C6A C7A 112.9(2)
C5A C6A H6A1 109.0
C7A C6A H6A1 109.0
C5A C6A H6A2 109.0
C7A C6A H6A2 109.0
H6A1 C6A H6A2 107.8
C6A C7A C8A 110.8(2)
C6A C7A H7A1 109.5
C8A C7A H7A1 109.5
C6A C7A H7A2 109.5
C8A C7A H7A2 109.5
H7A1 C7A H7A2 108.1
C1A C8A C7A 114.8(2)
C1A C8A H8A1 108.6
C7A C8A H8A1 108.6
C1A C8A H8A2 108.6
C7A C8A H8A2 108.6
H8A1 C8A H8A2 107.5
O3A C9A C10A 107.7(2)
O3A C9A H9A1 110.2
C10A C9A H9A1 110.2
O3A C9A H9A2 110.2
C10A C9A H9A2 110.2
H9A1 C9A H9A2 108.5
C15A C10A C11A 118.6(3)
C15A C10A C9A 121.6(3)
C11A C10A C9A 119.8(3)
C12A C11A C10A 120.3(4)
C12A C11A H11A 119.9
C10A C11A H11A 119.9
C13A C12A C11A 120.9(5)
C13A C12A H12A 119.5
C11A C12A H12A 119.5
C12A C13A C14A 118.9(5)
C12A C13A H13A 120.6
C14A C13A H13A 120.6
C13A C14A C15A 120.7(5)
C13A C14A H14A 119.7
C15A C14A H14A 119.7
C10A C15A C14A 120.6(4)
C10A C15A H15A 119.7
C14A C15A H15A 119.7

loop_
_geom_bond_atom_site_label_1
_geom_bond_atom_site_label_2
_geom_bond_distance
O1 C1 1.422(3)
O1 C5 1.445(3)
O2 C1 1.388(3)
O2 H2 0.8400
O3 C3 1.424(3)
O3 C9 1.434(3)
O4 C4 1.426(3)
O4 H4 0.8400
F1 C2 1.374(3)
F2 C2 1.373(3)
C1 C8 1.509(4)
C1 C2 1.527(4)
C2 C3 1.519(3)
C3 C4 1.513(4)
C3 H3 1.0000
C4 C5 1.525(4)
C4 H4A 1.0000
C5 C6 1.523(4)
C5 H5 1.0000
C6 C7 1.511(4)
C6 H6A 0.9900
C6 H6B 0.9900
C7 C8 1.531(4)
C7 H7A 0.9900
C7 H7B 0.9900
C8 H8A 0.9900
C8 H8B 0.9900
C9 C10 1.498(4)
C9 H9A 0.9900
C9 H9B 0.9900
C10 C11 1.355(4)
C10 C15 1.376(4)
C11 C12 1.383(5)
C11 H11 0.9500
C12 C13 1.356(5)
C12 H12 0.9500
C13 C14 1.359(5)
C13 H13 0.9500
C14 C15 1.373(5)
C14 H14 0.9500
C15 H15 0.9500
O1A C1A 1.430(3)
O1A C5A 1.446(3)
O2A C1A 1.380(3)
O2A H2A 0.8400
O3A C3A 1.423(3)
O3A C9A 1.434(3)
O4A C4A 1.425(3)
O4A H4A1 0.8400
F1A C2A 1.365(3)
F2A C2A 1.370(3)
C1A C8A 1.513(4)
C1A C2A 1.538(4)
C2A C3A 1.512(4)
C3A C4A 1.519(4)
C3A H3A 1.0000
C4A C5A 1.531(3)
C4A H4A2 1.0000
C5A C6A 1.508(4)
C5A H5A 1.0000
C6A C7A 1.516(4)
C6A H6A1 0.9900
C6A H6A2 0.9900
C7A C8A 1.526(4)
C7A H7A1 0.9900
C7A H7A2 0.9900
C8A H8A1 0.9900
C8A H8A2 0.9900
C9A C10A 1.498(4)
C9A H9A1 0.9900
C9A H9A2 0.9900
C10A C15A 1.367(4)
C10A C11A 1.384(4)
C11A C12A 1.373(5)
C11A H11A 0.9500
C12A C13A 1.364(7)
C12A H12A 0.9500
C13A C14A 1.370(6)
C13A H13A 0.9500
C14A C15A 1.376(5)
C14A H14A 0.9500
C15A H15A 0.9500

loop_
_geom_hbond_atom_site_label_D
_geom_hbond_atom_site_label_H
_geom_hbond_atom_site_label_A
_geom_hbond_distance_DH
_geom_hbond_distance_HA
_geom_hbond_distance_DA
_geom_hbond_angle_DHA
_geom_hbond_site_symmetry_A
O4A H4A1 O3A 0.84 1.94 2.769(2) 166.9 2_666
O2A H2A O4 0.84 1.94 2.729(3) 155.5 1_556
O4 H4 O3 0.84 1.90 2.734(3) 170.8 2_665
O2 H2 O4A 0.84 1.98 2.758(2) 153.9 .

loop_
_geom_torsion_atom_site_label_1
_geom_torsion_atom_site_label_2
_geom_torsion_atom_site_label_3
_geom_torsion_atom_site_label_4
_geom_torsion
C5 O1 C1 O2 -176.5(2)
C5 O1 C1 C8 -60.4(3)
C5 O1 C1 C2 65.5(3)
O2 C1 C2 F2 67.0(3)
O1 C1 C2 F2 -176.70(18)
C8 C1 C2 F2 -53.2(3)
O2 C1 C2 F1 -46.2(3)
O1 C1 C2 F1 70.1(3)
C8 C1 C2 F1 -166.4(2)
O2 C1 C2 C3 -168.5(2)
O1 C1 C2 C3 -52.2(3)
C8 C1 C2 C3 71.3(3)
C9 O3 C3 C4 -153.3(2)
C9 O3 C3 C2 85.4(3)
F2 C2 C3 O3 -74.6(3)
F1 C2 C3 O3 38.9(3)
C1 C2 C3 O3 160.7(2)
F2 C2 C3 C4 166.3(2)
F1 C2 C3 C4 -80.1(3)
C1 C2 C3 C4 41.6(3)
O3 C3 C4 O4 75.0(2)
C2 C3 C4 O4 -163.3(2)
O3 C3 C4 C5 -163.3(2)
C2 C3 C4 C5 -41.6(3)
C1 O1 C5 C6 60.7(3)
C1 O1 C5 C4 -68.4(3)
O4 C4 C5 O1 175.1(2)
C3 C4 C5 O1 54.2(3)
O4 C4 C5 C6 49.6(3)
C3 C4 C5 C6 -71.3(3)
O1 C5 C6 C7 -53.8(3)
C4 C5 C6 C7 70.7(3)
C5 C6 C7 C8 45.9(3)
O2 C1 C8 C7 169.9(3)
O1 C1 C8 C7 53.0(3)
C2 C1 C8 C7 -67.9(3)
C6 C7 C8 C1 -45.5(4)
C3 O3 C9 C10 -158.4(2)
O3 C9 C10 C11 -138.6(3)
O3 C9 C10 C15 43.1(4)
C15 C10 C11 C12 1.8(5)
C9 C10 C11 C12 -176.6(3)
C10 C11 C12 C13 -0.8(6)
C11 C12 C13 C14 -1.7(7)
C12 C13 C14 C15 3.2(7)
C13 C14 C15 C10 -2.2(7)
C11 C10 C15 C14 -0.4(6)
C9 C10 C15 C14 178.1(4)
C5A O1A C1A O2A 175.12(19)
C5A O1A C1A C8A 58.2(3)
C5A O1A C1A C2A -67.4(3)
O2A C1A C2A F1A 47.6(3)
O1A C1A C2A F1A -68.5(3)
C8A C1A C2A F1A 168.2(2)
O2A C1A C2A F2A -65.9(3)
O1A C1A C2A F2A 177.9(2)
C8A C1A C2A F2A 54.6(3)
O2A C1A C2A C3A 170.0(2)
O1A C1A C2A C3A 53.9(3)
C8A C1A C2A C3A -69.4(3)
C9A O3A C3A C2A -76.7(3)
C9A O3A C3A C4A 160.8(2)
F1A C2A C3A O3A -39.2(3)
F2A C2A C3A O3A 75.6(3)
C1A C2A C3A O3A -161.0(2)
F1A C2A C3A C4A 80.6(3)
F2A C2A C3A C4A -164.6(2)
C1A C2A C3A C4A -41.2(3)
O3A C3A C4A O4A -75.0(3)
C2A C3A C4A O4A 161.9(2)
O3A C3A C4A C5A 161.9(2)
C2A C3A C4A C5A 38.9(3)
C1A O1A C5A C6A -61.6(3)
C1A O1A C5A C4A 67.1(3)
O4A C4A C5A O1A -171.9(2)
C3A C4A C5A O1A -50.4(3)
O4A C4A C5A C6A -46.5(3)
C3A C4A C5A C6A 75.1(3)
O1A C5A C6A C7A 55.1(3)
C4A C5A C6A C7A -69.2(3)
C5A C6A C7A C8A -45.6(3)
O2A C1A C8A C7A -166.8(2)
O1A C1A C8A C7A -49.2(3)
C2A C1A C8A C7A 71.1(3)
C6A C7A C8A C1A 43.0(3)
C3A O3A C9A C10A -179.7(2)
O3A C9A C10A C15A -58.5(4)
O3A C9A C10A C11A 120.0(3)
C15A C10A C11A C12A -0.2(5)
C9A C10A C11A C12A -178.8(3)
C10A C11A C12A C13A 0.2(6)
C11A C12A C13A C14A -0.4(7)
C12A C13A C14A C15A 0.6(7)
C11A C10A C15A C14A 0.5(5)
C9A C10A C15A C14A 179.0(3)
C13A C14A C15A C10A -0.7(6)
